data_2215124
loop_
_publ_author_name
'Ge, Chun-Hua'
'Guo, Zhi-Jun'
'Guo Yanan'
'Guan, Wei'
'Zhang, Xiang-Dong'

_publ_section_title
;
 (<i>E</i>)-2-(2-Anilinovinyl)-3,4-dimethylthiazol-3-ium iodide
;
_journal_coeditor_code HB2497
_journal_issue 9
_journal_name_full 'Acta Crystallographica Section E'
_journal_page_first o3798
_journal_page_last o3798
_journal_paper_doi 10.1107/S1600536807038780
_journal_volume 63
_journal_year 2007
_chemical_formula_iupac 'C13 H15 N2 S + , I -'
_chemical_formula_moiety 'C13 H15 N2 S + , I -'
_chemical_formula_sum 'C13 H15 I N2 S'
_chemical_formula_weight 358.24
_chemical_name_systematic
;
(<i>E</i>)-2-(2-Anilinovinyl)-3,4-dimethylthiazol-3-ium iodide
;
_space_group_IT_number 15
_symmetry_cell_setting monoclinic
_symmetry_space_group_name_Hall '-C 2yc'
_symmetry_space_group_name_H-M 'C 1 2/c 1'
_atom_sites_solution_hydrogens geom
_atom_sites_solution_primary direct
_atom_sites_solution_secondary difmap
_audit_creation_method SHELXL97
_cell_angle_alpha 90.00
_cell_angle_beta 114.118(11)
_cell_angle_gamma 90.00
_cell_formula_units_Z 8
_cell_length_a 15.830(3)
_cell_length_b 11.3918(15)
_cell_length_c 16.787(3)
_cell_measurement_reflns_used 842
_cell_measurement_temperature 295(2)
_cell_measurement_theta_max 22.52
_cell_measurement_theta_min 2.67
_cell_volume 2763.0(8)
_computing_cell_refinement XSCANS
_computing_data_collection 'XSCANS (Bruker, 1999)'
_computing_data_reduction 'SHELXTL (Bruker, 1999)'
_computing_molecular_graphics SHELXTL
_computing_publication_material SHELXL97
_computing_structure_refinement 'SHELXL97 (Sheldrick, 1997)'
_computing_structure_solution 'SHELXS97 (Sheldrick, 1997)'
_diffrn_ambient_temperature 295(2)
_diffrn_measured_fraction_theta_full 0.999
_diffrn_measured_fraction_theta_max 0.999
_diffrn_measurement_device_type 'Bruker P4'
_diffrn_measurement_method \w
_diffrn_radiation_monochromator graphite
_diffrn_radiation_source 'fine-focus sealed tube'
_diffrn_radiation_type MoK\a
_diffrn_radiation_wavelength 0.71073
_diffrn_reflns_av_R_equivalents 0.0331
_diffrn_reflns_av_sigmaI/netI 0.0375
_diffrn_reflns_limit_h_max 1
_diffrn_reflns_limit_h_min -20
_diffrn_reflns_limit_k_max 1
_diffrn_reflns_limit_k_min -14
_diffrn_reflns_limit_l_max 21
_diffrn_reflns_limit_l_min -20
_diffrn_reflns_number 3886
_diffrn_reflns_theta_full 27.50
_diffrn_reflns_theta_max 27.50
_diffrn_reflns_theta_min 2.28
_diffrn_standards_decay_% 0
_diffrn_standards_interval_count 99
_diffrn_standards_number 7
_exptl_absorpt_coefficient_mu 2.450
_exptl_absorpt_correction_T_max 0.760
_exptl_absorpt_correction_T_min 0.602
_exptl_absorpt_correction_type multi-scan
_exptl_absorpt_process_details '(SADABS; Bruker, 1999)'
_exptl_crystal_colour red
_exptl_crystal_density_diffrn 1.722
_exptl_crystal_density_method 'not measured'
_exptl_crystal_description block
_exptl_crystal_F_000 1408
_exptl_crystal_size_max 0.21
_exptl_crystal_size_mid 0.18
_exptl_crystal_size_min 0.11
_refine_diff_density_max 0.981
_refine_diff_density_min -0.882
_refine_ls_extinction_method none
_refine_ls_goodness_of_fit_ref 1.030
_refine_ls_hydrogen_treatment mixed
_refine_ls_matrix_type full
_refine_ls_number_parameters 160
_refine_ls_number_reflns 3185
_refine_ls_number_restraints 0
_refine_ls_restrained_S_all 1.030
_refine_ls_R_factor_all 0.0432
_refine_ls_R_factor_gt 0.0310
_refine_ls_shift/su_max 0.001
_refine_ls_shift/su_mean 0.000
_refine_ls_structure_factor_coef Fsqd
_refine_ls_weighting_details 'calc w = 1/[\s^2^(Fo^2^)+(0.0384P)^2^+2.2252P] where P=(Fo^2^+2Fc^2^)/3'
_refine_ls_weighting_scheme calc
_refine_ls_wR_factor_gt 0.0770
_refine_ls_wR_factor_ref 0.0837
_reflns_number_gt 2530
_reflns_number_total 3185
_reflns_threshold_expression I>2\s(I)
_cod_data_source_file hb2497.cif
_cod_data_source_block I
_cod_original_sg_symbol_Hall -C2yc
_cod_original_sg_symbol_H-M 'C 2/c'
_cod_database_code 2215124
_cod_database_fobs_code 2215124

loop_
_symmetry_equiv_pos_as_xyz
'x, y, z'
'-x, y, -z+1/2'
'x+1/2, y+1/2, z'
'-x+1/2, y+1/2, -z+1/2'
'-x, -y, -z'
'x, -y, z-1/2'
'-x+1/2, -y+1/2, -z'
'x+1/2, -y+1/2, z-1/2'

loop_
_atom_site_type_symbol
_atom_site_label
_atom_site_fract_x
_atom_site_fract_y
_atom_site_fract_z
_atom_site_U_iso_or_equiv
_atom_site_adp_type
_atom_site_calc_flag
_atom_site_refinement_flags
_atom_site_occupancy
I I1 0.910963(14) 0.004448(18) 0.580356(13) 0.04055(9) Uani d . 1
S S1 0.60582(5) 0.30762(7) 0.23224(5) 0.03483(17) Uani d . 1
N N2 0.75770(15) 0.2168(2) 0.24803(14) 0.0307(5) Uani d . 1
C C8 0.7179(2) 0.1634(3) 0.36907(18) 0.0342(6) Uani d . 1
H H8 0.7731 0.1220 0.3955 0.041 Uiso calc R 1
C C7 0.6589(2) 0.1649(2) 0.40926(18) 0.0333(6) Uani d . 1
H H7 0.6023 0.2029 0.3819 0.040 Uiso calc R 1
C C11 0.6462(2) 0.3346(3) 0.15299(18) 0.0343(6) Uani d . 1
H H11 0.6147 0.3797 0.1035 0.041 Uiso calc R 1
N N1 0.67922(19) 0.1137(2) 0.48681(16) 0.0366(6) Uani d . 1
C C10 0.7276(2) 0.2835(3) 0.17069(18) 0.0329(6) Uani d . 1
C C6 0.5398(2) 0.1630(3) 0.5086(2) 0.0418(7) Uani d . 1
H H6 0.5172 0.2079 0.4579 0.050 Uiso calc R 1
C C9 0.70041(19) 0.2212(2) 0.28914(18) 0.0300(6) Uani d . 1
C C2 0.6599(2) 0.0458(3) 0.61312(19) 0.0382(7) Uani d . 1
H H2 0.7181 0.0112 0.6324 0.046 Uiso calc R 1
C C1 0.6249(2) 0.1085(2) 0.53502(17) 0.0318(6) Uani d . 1
C C3 0.6082(3) 0.0355(3) 0.6613(2) 0.0441(8) Uani d . 1
H H3 0.6315 -0.0070 0.7132 0.053 Uiso calc R 1
C C5 0.4884(2) 0.1506(3) 0.5578(2) 0.0480(8) Uani d . 1
H H5 0.4304 0.1857 0.5391 0.058 Uiso calc R 1
C C13 0.7850(3) 0.2912(3) 0.1196(2) 0.0480(8) Uani d . 1
H H13A 0.7552 0.3418 0.0703 0.072 Uiso calc R 1
H H13B 0.7920 0.2143 0.0997 0.072 Uiso calc R 1
H H13C 0.8448 0.3224 0.1558 0.072 Uiso calc R 1
C C4 0.5222(2) 0.0870(3) 0.6340(2) 0.0459(8) Uani d . 1
H H4 0.4874 0.0788 0.6668 0.055 Uiso calc R 1
C C12 0.8446(2) 0.1497(3) 0.2817(2) 0.0431(7) Uani d . 1
H H12A 0.8873 0.1849 0.3349 0.065 Uiso calc R 1
H H12B 0.8709 0.1501 0.2393 0.065 Uiso calc R 1
H H12C 0.8323 0.0703 0.2929 0.065 Uiso calc R 1
H H1A 0.730(2) 0.084(3) 0.508(2) 0.043(10) Uiso d . 1

loop_
_atom_site_aniso_label
_atom_site_aniso_U_11
_atom_site_aniso_U_22
_atom_site_aniso_U_33
_atom_site_aniso_U_12
_atom_site_aniso_U_13
_atom_site_aniso_U_23
I1 0.03565(13) 0.04473(14) 0.04291(14) -0.00040(9) 0.01772(10) -0.00322(9)
S1 0.0328(4) 0.0414(4) 0.0344(4) 0.0038(3) 0.0180(3) 0.0021(3)
N2 0.0331(12) 0.0329(11) 0.0295(11) 0.0014(10) 0.0162(10) -0.0025(10)
C8 0.0366(15) 0.0361(15) 0.0294(14) 0.0005(12) 0.0131(12) 0.0009(12)
C7 0.0375(15) 0.0322(14) 0.0294(13) -0.0008(12) 0.0131(12) 0.0004(11)
C11 0.0396(15) 0.0382(15) 0.0270(13) 0.0002(13) 0.0156(12) 0.0014(12)
N1 0.0366(14) 0.0436(15) 0.0316(13) 0.0041(12) 0.0159(11) 0.0082(11)
C10 0.0392(15) 0.0350(15) 0.0295(13) -0.0013(12) 0.0190(12) -0.0021(12)
C6 0.0433(17) 0.0486(19) 0.0360(16) 0.0078(15) 0.0188(13) 0.0118(14)
C9 0.0325(14) 0.0299(14) 0.0304(13) -0.0036(12) 0.0157(11) -0.0032(11)
C2 0.0413(17) 0.0407(16) 0.0338(15) 0.0073(14) 0.0165(13) 0.0076(13)
C1 0.0377(15) 0.0317(14) 0.0290(13) -0.0028(12) 0.0166(12) 0.0007(11)
C3 0.060(2) 0.0401(16) 0.0375(16) 0.0022(16) 0.0259(16) 0.0082(14)
C5 0.0415(18) 0.062(2) 0.0450(18) 0.0098(16) 0.0221(15) 0.0058(17)
C13 0.056(2) 0.057(2) 0.0435(17) 0.0092(17) 0.0337(16) 0.0060(16)
C4 0.052(2) 0.053(2) 0.0429(17) -0.0006(16) 0.0297(16) 0.0013(16)
C12 0.0392(16) 0.0488(18) 0.0427(18) 0.0097(15) 0.0182(14) 0.0037(15)

loop_
_atom_type_symbol
_atom_type_description
_atom_type_scat_dispersion_real
_atom_type_scat_dispersion_imag
_atom_type_scat_source
C C 0.0033 0.0016 'International Tables Vol C Tables 4.2.6.8 and 6.1.1.4'
H H 0.0000 0.0000 'International Tables Vol C Tables 4.2.6.8 and 6.1.1.4'
N N 0.0061 0.0033 'International Tables Vol C Tables 4.2.6.8 and 6.1.1.4'
S S 0.1246 0.1234 'International Tables Vol C Tables 4.2.6.8 and 6.1.1.4'
I I -0.4742 1.8119 'International Tables Vol C Tables 4.2.6.8 and 6.1.1.4'

loop_
_geom_angle_atom_site_label_1
_geom_angle_atom_site_label_2
_geom_angle_atom_site_label_3
_geom_angle
C9 S1 C11 91.02(14)
C9 N2 C10 114.0(2)
C9 N2 C12 122.9(2)
C10 N2 C12 123.1(2)
C7 C8 C9 123.8(3)
C7 C8 H8 118.1
C9 C8 H8 118.1
N1 C7 C8 122.5(3)
N1 C7 H7 118.8
C8 C7 H7 118.8
C10 C11 S1 112.3(2)
C10 C11 H11 123.8
S1 C11 H11 123.8
C7 N1 C1 128.2(3)
C7 N1 H1A 114(2)
C1 N1 H1A 118(2)
C11 C10 N2 111.9(2)
C11 C10 C13 127.6(3)
N2 C10 C13 120.5(3)
C1 C6 C5 119.7(3)
C1 C6 H6 120.1
C5 C6 H6 120.1
N2 C9 C8 123.8(3)
N2 C9 S1 110.7(2)
C8 C9 S1 125.6(2)
C3 C2 C1 119.7(3)
C3 C2 H2 120.2
C1 C2 H2 120.2
C6 C1 C2 119.6(3)
C6 C1 N1 122.9(3)
C2 C1 N1 117.5(3)
C2 C3 C4 120.9(3)
C2 C3 H3 119.6
C4 C3 H3 119.6
C4 C5 C6 120.6(3)
C4 C5 H5 119.7
C6 C5 H5 119.7
C10 C13 H13A 109.5
C10 C13 H13B 109.5
H13A C13 H13B 109.5
C10 C13 H13C 109.5
H13A C13 H13C 109.5
H13B C13 H13C 109.5
C5 C4 C3 119.4(3)
C5 C4 H4 120.3
C3 C4 H4 120.3
N2 C12 H12A 109.5
N2 C12 H12B 109.5
H12A C12 H12B 109.5
N2 C12 H12C 109.5
H12A C12 H12C 109.5
H12B C12 H12C 109.5

loop_
_geom_bond_atom_site_label_1
_geom_bond_atom_site_label_2
_geom_bond_distance
S1 C9 1.719(3)
S1 C11 1.722(3)
N2 C9 1.346(3)
N2 C10 1.408(3)
N2 C12 1.470(4)
C8 C7 1.358(4)
C8 C9 1.417(4)
C8 H8 0.9300
C7 N1 1.340(4)
C7 H7 0.9300
C11 C10 1.333(4)
C11 H11 0.9300
N1 C1 1.403(4)
N1 H1A 0.81(3)
C10 C13 1.485(4)
C6 C1 1.381(4)
C6 C5 1.384(4)
C6 H6 0.9300
C2 C3 1.371(5)
C2 C1 1.393(4)
C2 H2 0.9300
C3 C4 1.377(5)
C3 H3 0.9300
C5 C4 1.374(5)
C5 H5 0.9300
C13 H13A 0.9600
C13 H13B 0.9600
C13 H13C 0.9600
C4 H4 0.9300
C12 H12A 0.9600
C12 H12B 0.9600
C12 H12C 0.9600

loop_
_geom_hbond_atom_site_label_D
_geom_hbond_atom_site_label_H
_geom_hbond_atom_site_label_A
_geom_hbond_site_symmetry_A
_geom_hbond_distance_DH
_geom_hbond_distance_HA
_geom_hbond_distance_DA
_geom_hbond_angle_DHA
_geom_hbond_publ_flag
N1 H1A I1 . 0.81(3) 2.77(3) 3.573(3) 174(3) yes
C12 H12A Cg 7_656 0.96 2.76 Missing Missing yes

loop_
_cod_related_entry_id
_cod_related_entry_database
_cod_related_entry_code
1 ChemSpider 21123610
